data_7112843
loop_
_publ_author_name
'Pedrido, Rosa'
'V\'azquez L\'opez, Miguel'
'Sorace, Lorenzo'
'Gonz\'alez-Noya, Ana M'
'Cwiklinska, Magdalena'
'Su\'arez-G\'omez, Vanesa'
'Zaragoza, Guillermo'
'Bermejo, Manuel R.'

_publ_section_title
;
 The coordination preferences of metal centres modulate superexchange
 coupling interactions in a metallo-supramolecular helical assembly.
;
_journal_issue 26
_journal_name_full 'Chemical communications (Cambridge, England)'
_journal_page_first 4797
_journal_page_last 4799
_journal_paper_doi 10.1039/c0cc00338g
_journal_volume 46
_journal_year 2010
_chemical_compound_source 'synthesis as described'
_chemical_formula_moiety 'C54 H54 N10 Ni2 O12'
_chemical_formula_sum 'C54 H54 N10 Ni2 O12'
_chemical_formula_weight 1152.49
_chemical_name_systematic
;
?
;
_space_group_IT_number 2
_symmetry_cell_setting triclinic
_symmetry_Int_Tables_number 2
_symmetry_space_group_name_Hall '-P 1'
_symmetry_space_group_name_H-M 'P -1'
_atom_sites_solution_hydrogens geom
_atom_sites_solution_primary direct
_atom_sites_solution_secondary difmap
_audit_conform_dict_location ftp://ftp.iucr.org/pub/cif_core.dic
_audit_conform_dict_name cif_core.dic
_audit_conform_dict_version 2.3
_audit_creation_date 2010-01-25T14:46:28-00:00
_audit_creation_method 'WinGX routine CIF_UPDATE'
_cell_angle_alpha 106.501(4)
_cell_angle_beta 115.704(3)
_cell_angle_gamma 101.319(4)
_cell_formula_units_Z 2
_cell_length_a 14.798(3)
_cell_length_b 14.821(3)
_cell_length_c 15.663(3)
_cell_measurement_reflns_used 1330
_cell_measurement_temperature 100(2)
_cell_measurement_theta_max 26
_cell_measurement_theta_min 2.64
_cell_measurement_wavelength 0.71073
_cell_volume 2757.5(10)
_computing_cell_refinement 'BRUKER SMART'
_computing_data_collection 'BRUKER SMART'
_computing_data_reduction 'BRUKER SAINT'
_computing_molecular_graphics 'Ortep-3 for Windows (Farrugia, 1997)'
_computing_publication_material 'WinGX publication routines (Farrugia, 1999)'
_computing_structure_refinement 'SHELXL-97 (Sheldrick, 2008)'
_computing_structure_solution 'SIR-97 (C.Giacovazzo et all , 1997)'
_diffrn_ambient_temperature 100(2)
_diffrn_measured_fraction_theta_full 0.993
_diffrn_measured_fraction_theta_max 0.993
_diffrn_measurement_device_type 'Smart-CCD-1000 BRUKER'
_diffrn_measurement_method 'omega scans'
_diffrn_radiation_monochromator graphite
_diffrn_radiation_probe x-ray
_diffrn_radiation_source 'fine-focus sealed tube'
_diffrn_radiation_type MoK\a
_diffrn_radiation_wavelength 0.7107
_diffrn_reflns_av_R_equivalents 0.0558
_diffrn_reflns_av_unetI/netI 0.0665
_diffrn_reflns_limit_h_max 16
_diffrn_reflns_limit_h_min -18
_diffrn_reflns_limit_k_max 17
_diffrn_reflns_limit_k_min -18
_diffrn_reflns_limit_l_max 19
_diffrn_reflns_limit_l_min 0
_diffrn_reflns_number 31621
_diffrn_reflns_theta_full 26.41
_diffrn_reflns_theta_max 26.41
_diffrn_reflns_theta_min 1.54
_exptl_absorpt_coefficient_mu 0.753
_exptl_absorpt_correction_T_max 0.9019
_exptl_absorpt_correction_T_min 0.8226
_exptl_absorpt_correction_type multi-scan
_exptl_absorpt_process_details 'BRUKER SADABS'
_exptl_crystal_colour Brown
_exptl_crystal_density_diffrn 1.388
_exptl_crystal_density_method 'not measured'
_exptl_crystal_description prism
_exptl_crystal_F_000 1200
_exptl_crystal_size_max 0.27
_exptl_crystal_size_mid 0.21
_exptl_crystal_size_min 0.14
_platon_squeeze_details ' ?'
_refine_diff_density_max 0.719
_refine_diff_density_min -0.409
_refine_diff_density_rms 0.078
_refine_ls_extinction_method none
_refine_ls_goodness_of_fit_ref 1.031
_refine_ls_hydrogen_treatment constr
_refine_ls_matrix_type full
_refine_ls_number_parameters 711
_refine_ls_number_reflns 11272
_refine_ls_number_restraints 0
_refine_ls_restrained_S_all 1.031
_refine_ls_R_factor_all 0.0667
_refine_ls_R_factor_gt 0.0428
_refine_ls_shift/su_max 0.009
_refine_ls_shift/su_mean 0
_refine_ls_structure_factor_coef Fsqd
_refine_ls_weighting_details 'calc w=1/[\s^2^(Fo^2^)+(0.0478P)^2^+0.0000P] where P=(Fo^2^+2Fc^2^)/3'
_refine_ls_weighting_scheme calc
_refine_ls_wR_factor_gt 0.097
_refine_ls_wR_factor_ref 0.1041
_reflns_number_gt 7896
_reflns_number_total 11272
_reflns_threshold_expression >2\s(I)
_cod_data_source_file c0cc00338g.txt
_cod_data_source_block be63rp1n
_cod_original_cell_volume 2757.4(10)
_cod_database_code 7112843

loop_
_symmetry_equiv_pos_as_xyz
'x, y, z'
'-x, -y, -z'

loop_
_atom_site_label
_atom_site_type_symbol
_atom_site_fract_x
_atom_site_fract_y
_atom_site_fract_z
_atom_site_U_iso_or_equiv
_atom_site_adp_type
_atom_site_occupancy
_atom_site_symmetry_multiplicity
_atom_site_calc_flag
_atom_site_refinement_flags
C1 C 1.5241(3) -0.1974(3) 1.2292(3) 0.0668(14) Uani 1 1 d .
H1A H 1.4491 -0.2277 1.2052 0.1 Uiso 1 1 calc R
H1B H 1.5672 -0.2073 1.2898 0.1 Uiso 1 1 calc R
H1C H 1.5372 -0.2283 1.1751 0.1 Uiso 1 1 calc R
C2 C 1.5003(2) -0.0634(3) 1.1760(2) 0.0318(8) Uani 1 1 d .
C3 C 1.4332(2) -0.1321(3) 1.0725(2) 0.0310(7) Uani 1 1 d .
H3 H 1.4223 -0.2005 1.0533 0.037 Uiso 1 1 calc R
C4 C 1.3824(2) -0.0972(2) 0.9981(2) 0.0240(7) Uani 1 1 d .
H4 H 1.3374 -0.1431 0.9285 0.029 Uiso 1 1 calc R
C5 C 1.3971(2) 0.0039(2) 1.0247(2) 0.0209(6) Uani 1 1 d .
C6 C 1.4668(2) 0.0723(2) 1.1284(2) 0.0252(7) Uani 1 1 d .
H6 H 1.479 0.1409 1.1473 0.03 Uiso 1 1 calc R
C7 C 1.5184(2) 0.0386(3) 1.2042(2) 0.0316(8) Uani 1 1 d .
H7 H 1.5649 0.0846 1.2735 0.038 Uiso 1 1 calc R
C8 C 1.3353(2) 0.0375(2) 0.9434(2) 0.0230(6) Uani 1 1 d .
H8A H 1.3641 0.1107 0.9698 0.028 Uiso 1 1 calc R
H8B H 1.339 0.0084 0.8817 0.028 Uiso 1 1 calc R
C9 C 1.1520(2) 0.02344(19) 0.84775(19) 0.0149(6) Uani 1 1 d .
C10 C 1.2090(2) 0.1730(2) 0.6781(2) 0.0198(6) Uani 1 1 d .
H10A H 1.2627 0.1521 0.7202 0.03 Uiso 1 1 calc R
H10B H 1.2344 0.2456 0.7068 0.03 Uiso 1 1 calc R
H10C H 1.195 0.1472 0.6083 0.03 Uiso 1 1 calc R
C11 C 1.1077(2) 0.13287(19) 0.67668(19) 0.0142(6) Uani 1 1 d .
C12 C 1.0036(2) 0.13287(19) 0.6029(2) 0.0149(6) Uani 1 1 d .
C13 C 0.9776(2) 0.1218(2) 0.5030(2) 0.0191(6) Uani 1 1 d .
H13 H 1.0303 0.129 0.4856 0.023 Uiso 1 1 calc R
C14 C 0.8717(2) 0.0999(2) 0.4304(2) 0.0247(7) Uani 1 1 d .
H14 H 0.8519 0.0891 0.3622 0.03 Uiso 1 1 calc R
C15 C 0.7953(2) 0.0940(2) 0.4582(2) 0.0214(6) Uani 1 1 d .
H15 H 0.7232 0.0763 0.4087 0.026 Uiso 1 1 calc R
C16 C 0.8273(2) 0.11483(19) 0.5616(2) 0.0155(6) Uani 1 1 d .
C17 C 0.6339(2) 0.0729(2) 0.5314(2) 0.0253(7) Uani 1 1 d .
H17A H 0.6025 0.0704 0.5734 0.038 Uiso 1 1 calc R
H17B H 0.6176 0.0052 0.486 0.038 Uiso 1 1 calc R
H17C H 0.6047 0.1086 0.4904 0.038 Uiso 1 1 calc R
C18 C 0.7538(2) 0.12658(19) 0.6006(2) 0.0165(6) Uani 1 1 d .
C19 C 0.8161(2) 0.2914(2) 0.8369(2) 0.0173(6) Uani 1 1 d .
C20 C 0.8363(3) 0.4089(2) 0.9905(2) 0.0281(7) Uani 1 1 d .
H20A H 0.7913 0.4349 1.0129 0.034 Uiso 1 1 calc R
H20B H 0.8795 0.4627 0.9849 0.034 Uiso 1 1 calc R
C21 C 0.9102(2) 0.3811(2) 1.0720(2) 0.0238(7) Uani 1 1 d .
C22 C 0.8723(2) 0.2984(2) 1.0886(2) 0.0248(7) Uani 1 1 d .
H22 H 0.7996 0.2569 1.0455 0.03 Uiso 1 1 calc R
C23 C 0.9383(2) 0.2758(2) 1.1666(2) 0.0258(7) Uani 1 1 d .
H23 H 0.9107 0.2196 1.1757 0.031 Uiso 1 1 calc R
C24 C 1.0472(2) 0.3379(2) 1.2318(2) 0.0284(7) Uani 1 1 d .
C25 C 1.0870(3) 0.4189(2) 1.2145(2) 0.0305(7) Uani 1 1 d .
H25 H 1.16 0.4593 1.2565 0.037 Uiso 1 1 calc R
C26 C 1.0199(2) 0.4405(2) 1.1358(2) 0.0273(7) Uani 1 1 d .
H26 H 1.048 0.4953 1.1252 0.033 Uiso 1 1 calc R
C27 C 1.0803(3) 0.2502(2) 1.3417(3) 0.0464(10) Uani 1 1 d .
H27A H 1.0216 0.2599 1.3494 0.07 Uiso 1 1 calc R
H27B H 1.1366 0.2555 1.4062 0.07 Uiso 1 1 calc R
H27C H 1.0553 0.1843 1.2877 0.07 Uiso 1 1 calc R
C28 C 0.4517(3) -0.7034(2) 0.3160(3) 0.0403(8) Uani 1 1 d .
H28A H 0.5205 -0.6882 0.321 0.06 Uiso 1 1 calc R
H28B H 0.4093 -0.7742 0.2733 0.06 Uiso 1 1 calc R
H28C H 0.4625 -0.6868 0.3845 0.06 Uiso 1 1 calc R
C29 C 0.4463(2) -0.5431(2) 0.3201(2) 0.0311(7) Uani 1 1 d .
C30 C 0.5477(3) -0.4927(2) 0.4122(2) 0.0385(8) Uani 1 1 d .
H30 H 0.5858 -0.5295 0.4416 0.046 Uiso 1 1 calc R
C31 C 0.5907(3) -0.3882(2) 0.4593(2) 0.0370(8) Uani 1 1 d .
H31 H 0.6576 -0.355 0.5211 0.044 Uiso 1 1 calc R
C32 C 0.5355(2) -0.3312(2) 0.4156(2) 0.0277(7) Uani 1 1 d .
C33 C 0.4356(2) -0.3826(2) 0.3234(2) 0.0264(7) Uani 1 1 d .
H33 H 0.3981 -0.346 0.2929 0.032 Uiso 1 1 calc R
C34 C 0.3910(2) -0.4875(2) 0.2763(2) 0.0291(7) Uani 1 1 d .
H34 H 0.3236 -0.5207 0.215 0.035 Uiso 1 1 calc R
C35 C 0.5815(2) -0.2194(2) 0.4716(2) 0.0308(8) Uani 1 1 d .
H35A H 0.5361 -0.1907 0.4304 0.037 Uiso 1 1 calc R
H35B H 0.5847 -0.1996 0.5377 0.037 Uiso 1 1 calc R
C36 C 0.7680(2) -0.10629(19) 0.5828(2) 0.0157(6) Uani 1 1 d .
C37 C 0.7426(2) 0.0176(2) 0.8395(2) 0.0277(7) Uani 1 1 d .
H37A H 0.6769 -0.0084 0.7732 0.042 Uiso 1 1 calc R
H37B H 0.7449 0.0767 0.8873 0.042 Uiso 1 1 calc R
H37C H 0.7452 -0.0331 0.8664 0.042 Uiso 1 1 calc R
C38 C 0.8367(2) 0.0449(2) 0.8265(2) 0.0162(6) Uani 1 1 d .
C39 C 0.9442(2) 0.11549(19) 0.9138(2) 0.0157(6) Uani 1 1 d .
C40 C 0.9829(2) 0.1157(2) 1.0118(2) 0.0193(6) Uani 1 1 d .
H40 H 0.9364 0.0816 1.0273 0.023 Uiso 1 1 calc R
C41 C 1.0910(2) 0.1671(2) 1.0859(2) 0.0219(6) Uani 1 1 d .
H41 H 1.1189 0.1656 1.1511 0.026 Uiso 1 1 calc R
C42 C 1.1576(2) 0.2209(2) 1.0628(2) 0.0205(6) Uani 1 1 d .
H42 H 1.231 0.2546 1.1118 0.025 Uiso 1 1 calc R
C43 C 1.1144(2) 0.22443(19) 0.9661(2) 0.0156(6) Uani 1 1 d .
C44 C 1.2988(2) 0.3298(2) 0.9981(2) 0.0242(7) Uani 1 1 d .
H44A H 1.3219 0.2932 0.9555 0.036 Uiso 1 1 calc R
H44B H 1.3265 0.3214 1.0621 0.036 Uiso 1 1 calc R
H44C H 1.3254 0.4004 1.0134 0.036 Uiso 1 1 calc R
C45 C 1.1773(2) 0.28980(19) 0.94071(19) 0.0160(6) Uani 1 1 d .
C46 C 1.0934(2) 0.38896(19) 0.7626(2) 0.0166(6) Uani 1 1 d .
C47 C 1.0609(2) 0.4753(2) 0.6520(2) 0.0232(6) Uani 1 1 d .
H47A H 1.0262 0.5133 0.6799 0.028 Uiso 1 1 calc R
H47B H 1.0057 0.4139 0.5915 0.028 Uiso 1 1 calc R
C48 C 1.1251(2) 0.5377(2) 0.6227(2) 0.0190(6) Uani 1 1 d .
C49 C 1.1388(2) 0.4924(2) 0.5418(2) 0.0201(6) Uani 1 1 d .
H49 H 1.1088 0.4222 0.5063 0.024 Uiso 1 1 calc R
C50 C 1.1961(2) 0.5482(2) 0.5113(2) 0.0196(6) Uani 1 1 d .
H50 H 1.2044 0.5157 0.4565 0.023 Uiso 1 1 calc R
C51 C 1.2403(2) 0.6523(2) 0.5633(2) 0.0200(6) Uani 1 1 d .
C52 C 1.2292(2) 0.6992(2) 0.6461(2) 0.0279(7) Uani 1 1 d .
H52 H 1.2605 0.7693 0.6824 0.033 Uiso 1 1 calc R
C53 C 1.1721(2) 0.6428(2) 0.6747(2) 0.0298(7) Uani 1 1 d .
H53 H 1.1645 0.6754 0.73 0.036 Uiso 1 1 calc R
C54 C 1.2910(3) 0.6688(2) 0.4422(2) 0.0301(7) Uani 1 1 d .
H54A H 1.3192 0.6158 0.4432 0.045 Uiso 1 1 calc R
H54B H 1.3325 0.7186 0.432 0.045 Uiso 1 1 calc R
H54C H 1.2171 0.6409 0.3862 0.045 Uiso 1 1 calc R
N1 N 1.18706(16) 0.07686(16) 0.80576(16) 0.0157(5) Uani 1 1 d .
N2 N 1.09912(16) 0.08931(15) 0.73483(15) 0.0129(5) Uani 1 1 d .
N3 N 0.93053(16) 0.13215(15) 0.63317(16) 0.0143(5) Uani 1 1 d .
N4 N 0.80274(17) 0.19058(16) 0.69688(17) 0.0156(5) Uani 1 1 d .
N5 N 0.74469(17) 0.21611(16) 0.74249(17) 0.0183(5) Uani 1 1 d .
N6 N 0.74214(17) -0.07022(16) 0.65296(17) 0.0174(5) Uani 1 1 d .
N7 N 0.83513(16) 0.00436(16) 0.74088(16) 0.0150(5) Uani 1 1 d .
N8 N 1.00881(17) 0.16980(16) 0.89062(16) 0.0150(5) Uani 1 1 d .
N9 N 1.12009(16) 0.31173(16) 0.86602(16) 0.0145(5) Uani 1 1 d .
N10 N 1.17012(16) 0.37433(16) 0.83706(17) 0.0167(5) Uani 1 1 d .
O1 O 1.55221(16) -0.0906(2) 1.25524(18) 0.0479(7) Uani 1 1 d .
O2 O 1.22447(13) 0.00153(14) 0.91914(14) 0.0196(4) Uani 1 1 d .
O3 O 1.05617(13) -0.01129(13) 0.82869(13) 0.0155(4) Uani 1 1 d .
O4 O 0.91684(14) 0.33192(13) 0.87905(13) 0.0172(4) Uani 1 1 d .
O5 O 0.76701(15) 0.32411(14) 0.88792(15) 0.0244(5) Uani 1 1 d .
O6 O 1.12088(17) 0.32524(16) 1.31455(16) 0.0375(6) Uani 1 1 d .
O7 O 0.39708(17) -0.64552(16) 0.27061(18) 0.0427(6) Uani 1 1 d .
O8 O 0.68970(14) -0.18155(14) 0.48949(14) 0.0234(5) Uani 1 1 d .
O9 O 0.86000(13) -0.07921(13) 0.59160(13) 0.0160(4) Uani 1 1 d .
O10 O 0.99259(13) 0.35237(13) 0.72270(13) 0.0160(4) Uani 1 1 d .
O11 O 1.13619(14) 0.45076(14) 0.73033(14) 0.0216(4) Uani 1 1 d .
O12 O 1.29747(15) 0.71508(14) 0.53871(15) 0.0248(5) Uani 1 1 d .
Ni1 Ni 0.96365(3) 0.04315(2) 0.73184(2) 0.01293(9) Uani 1 1 d .
Ni2 Ni 0.96142(3) 0.25346(2) 0.78462(2) 0.01348(9) Uani 1 1 d .

loop_
_atom_site_aniso_label
_atom_site_aniso_U_11
_atom_site_aniso_U_22
_atom_site_aniso_U_33
_atom_site_aniso_U_23
_atom_site_aniso_U_13
_atom_site_aniso_U_12
C1 0.0231(19) 0.096(3) 0.090(3) 0.083(3) 0.013(2) 0.013(2)
C2 0.0131(15) 0.057(2) 0.0353(19) 0.0345(18) 0.0111(14) 0.0123(15)
C3 0.0171(15) 0.0389(19) 0.044(2) 0.0288(17) 0.0136(15) 0.0113(14)
C4 0.0160(14) 0.0312(17) 0.0280(16) 0.0161(14) 0.0119(13) 0.0081(13)
C5 0.0150(14) 0.0343(18) 0.0248(15) 0.0186(14) 0.0144(13) 0.0116(13)
C6 0.0168(14) 0.0335(18) 0.0280(17) 0.0141(14) 0.0137(13) 0.0076(13)
C7 0.0152(15) 0.054(2) 0.0235(16) 0.0187(16) 0.0085(13) 0.0077(15)
C8 0.0183(15) 0.0305(17) 0.0297(17) 0.0183(14) 0.0152(13) 0.0121(13)
C9 0.0169(14) 0.0158(14) 0.0142(13) 0.0065(12) 0.0095(12) 0.0064(12)
C10 0.0216(15) 0.0242(16) 0.0191(14) 0.0119(13) 0.0137(13) 0.0073(13)
C11 0.0142(13) 0.0141(14) 0.0136(13) 0.0043(11) 0.0079(11) 0.0045(11)
C12 0.0178(14) 0.0099(13) 0.0172(14) 0.0056(11) 0.0098(12) 0.0037(11)
C13 0.0265(15) 0.0208(15) 0.0188(14) 0.0111(12) 0.0151(13) 0.0133(13)
C14 0.0361(17) 0.0277(17) 0.0173(15) 0.0122(13) 0.0147(14) 0.0192(14)
C15 0.0210(15) 0.0211(15) 0.0167(14) 0.0056(12) 0.0058(12) 0.0105(13)
C16 0.0155(13) 0.0106(13) 0.0167(14) 0.0050(11) 0.0064(12) 0.0035(11)
C17 0.0143(14) 0.0208(16) 0.0288(17) 0.0058(13) 0.0055(13) 0.0041(12)
C18 0.0151(13) 0.0150(14) 0.0191(15) 0.0080(12) 0.0080(12) 0.0055(11)
C19 0.0242(15) 0.0152(14) 0.0232(15) 0.0118(13) 0.0175(13) 0.0094(12)
C20 0.0446(19) 0.0221(16) 0.0301(17) 0.0098(14) 0.0283(16) 0.0165(15)
C21 0.0386(18) 0.0194(16) 0.0240(16) 0.0069(13) 0.0257(15) 0.0115(14)
C22 0.0253(16) 0.0195(16) 0.0280(16) 0.0044(13) 0.0177(14) 0.0039(13)
C23 0.0417(18) 0.0145(15) 0.0299(17) 0.0072(13) 0.0269(16) 0.0101(14)
C24 0.0336(18) 0.0181(16) 0.0280(17) 0.0032(14) 0.0148(15) 0.0117(14)
C25 0.0352(18) 0.0174(16) 0.0300(18) 0.0033(14) 0.0180(15) 0.0003(14)
C26 0.0337(17) 0.0171(16) 0.0300(17) 0.0040(14) 0.0232(15) 0.0006(13)
C27 0.068(3) 0.0195(18) 0.034(2) 0.0116(16) 0.0137(19) 0.0138(18)
C28 0.045(2) 0.0266(19) 0.039(2) 0.0123(16) 0.0161(17) 0.0097(16)
C29 0.0236(16) 0.0212(17) 0.0379(19) 0.0082(15) 0.0122(15) 0.0032(14)
C30 0.0310(18) 0.0287(19) 0.0337(19) 0.0118(16) 0.0021(16) 0.0063(15)
C31 0.0258(17) 0.0270(18) 0.0319(18) 0.0055(15) 0.0014(15) 0.0027(15)
C32 0.0212(15) 0.0271(17) 0.0289(17) 0.0081(14) 0.0127(14) 0.0039(13)
C33 0.0210(15) 0.0286(17) 0.0260(16) 0.0107(14) 0.0111(14) 0.0063(13)
C34 0.0202(15) 0.0260(17) 0.0235(16) 0.0049(14) 0.0060(13) -0.0037(13)
C35 0.0173(15) 0.0234(17) 0.0386(19) 0.0001(15) 0.0159(15) -0.0015(13)
C36 0.0154(14) 0.0108(13) 0.0180(14) 0.0053(12) 0.0082(12) 0.0018(11)
C37 0.0266(16) 0.0252(17) 0.0318(17) 0.0047(14) 0.0221(15) 0.0043(13)
C38 0.0190(14) 0.0156(14) 0.0188(14) 0.0084(12) 0.0125(12) 0.0072(12)
C39 0.0180(14) 0.0133(14) 0.0186(14) 0.0048(12) 0.0123(12) 0.0072(11)
C40 0.0296(16) 0.0158(15) 0.0214(15) 0.0087(12) 0.0188(14) 0.0108(13)
C41 0.0346(17) 0.0220(16) 0.0160(14) 0.0106(13) 0.0153(14) 0.0145(14)
C42 0.0229(15) 0.0179(15) 0.0164(14) 0.0051(12) 0.0080(12) 0.0073(12)
C43 0.0181(14) 0.0134(14) 0.0148(13) 0.0041(11) 0.0083(12) 0.0081(11)
C44 0.0172(14) 0.0286(17) 0.0235(16) 0.0112(14) 0.0086(13) 0.0061(13)
C45 0.0159(13) 0.0127(14) 0.0127(13) 0.0000(11) 0.0064(11) 0.0030(11)
C46 0.0192(14) 0.0110(13) 0.0188(14) 0.0033(11) 0.0127(12) 0.0013(11)
C47 0.0196(15) 0.0264(16) 0.0278(16) 0.0172(14) 0.0119(13) 0.0089(13)
C48 0.0136(13) 0.0233(16) 0.0201(14) 0.0133(13) 0.0068(12) 0.0052(12)
C49 0.0216(14) 0.0153(15) 0.0230(15) 0.0082(12) 0.0123(13) 0.0042(12)
C50 0.0223(15) 0.0210(15) 0.0180(14) 0.0082(12) 0.0130(13) 0.0070(12)
C51 0.0187(14) 0.0223(16) 0.0229(15) 0.0131(13) 0.0122(13) 0.0065(12)
C52 0.0342(17) 0.0157(15) 0.0319(17) 0.0059(14) 0.0210(15) 0.0027(13)
C53 0.0398(18) 0.0270(18) 0.0293(17) 0.0100(14) 0.0261(16) 0.0085(15)
C54 0.0408(19) 0.0316(18) 0.0359(18) 0.0229(15) 0.0276(16) 0.0163(15)
N1 0.0136(11) 0.0189(12) 0.0143(11) 0.0072(10) 0.0065(10) 0.0065(10)
N2 0.0131(11) 0.0141(11) 0.0095(11) 0.0039(9) 0.0049(9) 0.0051(9)
N3 0.0148(11) 0.0132(12) 0.0155(11) 0.0047(9) 0.0092(10) 0.0049(9)
N4 0.0177(12) 0.0141(12) 0.0209(12) 0.0099(10) 0.0125(10) 0.0075(10)
N5 0.0168(12) 0.0193(13) 0.0238(13) 0.0087(11) 0.0141(11) 0.0085(10)
N6 0.0141(11) 0.0122(12) 0.0197(12) 0.0026(10) 0.0086(10) -0.0006(9)
N7 0.0156(11) 0.0115(11) 0.0165(12) 0.0051(10) 0.0085(10) 0.0037(9)
N8 0.0162(11) 0.0149(12) 0.0145(11) 0.0049(10) 0.0094(10) 0.0054(10)
N9 0.0155(11) 0.0142(12) 0.0120(11) 0.0028(9) 0.0079(10) 0.0043(9)
N10 0.0137(11) 0.0181(12) 0.0210(12) 0.0115(10) 0.0100(10) 0.0038(10)
O1 0.0208(12) 0.0776(19) 0.0513(15) 0.0532(15) 0.0093(11) 0.0138(12)
O2 0.0131(9) 0.0310(11) 0.0216(10) 0.0168(9) 0.0097(8) 0.0112(9)
O3 0.0139(9) 0.0177(10) 0.0160(9) 0.0089(8) 0.0076(8) 0.0055(8)
O4 0.0196(10) 0.0149(10) 0.0193(10) 0.0064(8) 0.0128(8) 0.0054(8)
O5 0.0272(11) 0.0278(12) 0.0266(11) 0.0103(9) 0.0193(10) 0.0149(9)
O6 0.0434(14) 0.0268(13) 0.0321(13) 0.0119(10) 0.0127(11) 0.0111(11)
O7 0.0355(13) 0.0246(13) 0.0443(14) 0.0134(11) 0.0059(11) 0.0030(11)
O8 0.0159(10) 0.0201(11) 0.0246(11) 0.0008(9) 0.0116(9) -0.0018(8)
O9 0.0142(9) 0.0153(10) 0.0175(10) 0.0051(8) 0.0096(8) 0.0031(8)
O10 0.0145(9) 0.0164(10) 0.0187(10) 0.0075(8) 0.0107(8) 0.0035(8)
O11 0.0157(10) 0.0266(11) 0.0271(11) 0.0179(9) 0.0115(9) 0.0063(9)
O12 0.0298(11) 0.0223(11) 0.0296(11) 0.0138(9) 0.0205(10) 0.0067(9)
Ni1 0.01212(17) 0.01390(18) 0.01356(18) 0.00602(14) 0.00751(15) 0.00391(14)
Ni2 0.01259(17) 0.01315(18) 0.01453(18) 0.00553(15) 0.00770(15) 0.00324(14)

loop_
_atom_type_symbol
_atom_type_description
_atom_type_scat_dispersion_real
_atom_type_scat_dispersion_imag
_atom_type_scat_source
C C 0.0033 0.0016 'International Tables Vol C Tables 4.2.6.8 and 6.1.1.4'
H H 0 0 'International Tables Vol C Tables 4.2.6.8 and 6.1.1.4'
N N 0.0061 0.0033 'International Tables Vol C Tables 4.2.6.8 and 6.1.1.4'
O O 0.0106 0.006 'International Tables Vol C Tables 4.2.6.8 and 6.1.1.4'
Ni Ni 0.3393 1.1124 'International Tables Vol C Tables 4.2.6.8 and 6.1.1.4'

loop_
_geom_angle_atom_site_label_1
_geom_angle_atom_site_label_2
_geom_angle_atom_site_label_3
_geom_angle
O1 C1 H1A 109.5
O1 C1 H1B 109.5
H1A C1 H1B 109.5
O1 C1 H1C 109.5
H1A C1 H1C 109.5
H1B C1 H1C 109.5
O1 C2 C7 116.3(3)
O1 C2 C3 123.3(3)
C7 C2 C3 120.4(3)
C2 C3 C4 118.9(3)
C2 C3 H3 120.5
C4 C3 H3 120.5
C5 C4 C3 121.6(3)
C5 C4 H4 119.2
C3 C4 H4 119.2
C4 C5 C6 118.8(3)
C4 C5 C8 120.0(3)
C6 C5 C8 121.1(3)
C5 C6 C7 120.3(3)
C5 C6 H6 119.8
C7 C6 H6 119.8
C2 C7 C6 119.9(3)
C2 C7 H7 120.1
C6 C7 H7 120.1
O2 C8 C5 105.7(2)
O2 C8 H8A 110.6
C5 C8 H8A 110.6
O2 C8 H8B 110.6
C5 C8 H8B 110.6
H8A C8 H8B 108.7
O3 C9 N1 128.0(2)
O3 C9 O2 114.4(2)
N1 C9 O2 117.6(2)
C11 C10 H10A 109.5
C11 C10 H10B 109.5
H10A C10 H10B 109.5
C11 C10 H10C 109.5
H10A C10 H10C 109.5
H10B C10 H10C 109.5
N2 C11 C12 112.3(2)
N2 C11 C10 124.6(2)
C12 C11 C10 123.0(2)
N3 C12 C13 121.9(2)
N3 C12 C11 116.4(2)
C13 C12 C11 121.3(2)
C14 C13 C12 118.4(2)
C14 C13 H13 120.8
C12 C13 H13 120.8
C15 C14 C13 120.3(3)
C15 C14 H14 119.8
C13 C14 H14 119.8
C14 C15 C16 119.0(3)
C14 C15 H15 120.5
C16 C15 H15 120.5
N3 C16 C15 121.2(2)
N3 C16 C18 116.8(2)
C15 C16 C18 121.9(2)
C18 C17 H17A 109.5
C18 C17 H17B 109.5
H17A C17 H17B 109.5
C18 C17 H17C 109.5
H17A C17 H17C 109.5
H17B C17 H17C 109.5
N4 C18 C16 113.4(2)
N4 C18 C17 124.6(2)
C16 C18 C17 121.9(2)
O4 C19 N5 128.5(2)
O4 C19 O5 120.2(2)
N5 C19 O5 111.3(2)
O5 C20 C21 113.3(2)
O5 C20 H20A 108.9
C21 C20 H20A 108.9
O5 C20 H20B 108.9
C21 C20 H20B 108.9
H20A C20 H20B 107.7
C22 C21 C26 117.8(3)
C22 C21 C20 122.0(3)
C26 C21 C20 120.2(3)
C23 C22 C21 122.2(3)
C23 C22 H22 118.9
C21 C22 H22 118.9
C22 C23 C24 119.3(3)
C22 C23 H23 120.4
C24 C23 H23 120.4
O6 C24 C25 115.9(3)
O6 C24 C23 124.9(3)
C25 C24 C23 119.2(3)
C26 C25 C24 120.8(3)
C26 C25 H25 119.6
C24 C25 H25 119.6
C25 C26 C21 120.6(3)
C25 C26 H26 119.7
C21 C26 H26 119.7
O6 C27 H27A 109.5
O6 C27 H27B 109.5
H27A C27 H27B 109.5
O6 C27 H27C 109.5
H27A C27 H27C 109.5
H27B C27 H27C 109.5
O7 C28 H28A 109.5
O7 C28 H28B 109.5
H28A C28 H28B 109.5
O7 C28 H28C 109.5
H28A C28 H28C 109.5
H28B C28 H28C 109.5
O7 C29 C34 117.0(3)
O7 C29 C30 123.3(3)
C34 C29 C30 119.7(3)
C31 C30 C29 119.6(3)
C31 C30 H30 120.2
C29 C30 H30 120.2
C30 C31 C32 121.1(3)
C30 C31 H31 119.4
C32 C31 H31 119.4
C33 C32 C31 118.3(3)
C33 C32 C35 122.1(3)
C31 C32 C35 119.5(3)
C34 C33 C32 121.0(3)
C34 C33 H33 119.5
C32 C33 H33 119.5
C29 C34 C33 120.2(3)
C29 C34 H34 119.9
C33 C34 H34 119.9
O8 C35 C32 109.1(2)
O8 C35 H35A 109.9
C32 C35 H35A 109.9
O8 C35 H35B 109.9
C32 C35 H35B 109.9
H35A C35 H35B 108.3
O9 C36 N6 128.1(2)
O9 C36 O8 113.8(2)
N6 C36 O8 118.2(2)
C38 C37 H37A 109.5
C38 C37 H37B 109.5
H37A C37 H37B 109.5
C38 C37 H37C 109.5
H37A C37 H37C 109.5
H37B C37 H37C 109.5
N7 C38 C39 112.9(2)
N7 C38 C37 124.6(2)
C39 C38 C37 122.3(2)
N8 C39 C40 121.8(2)
N8 C39 C38 116.8(2)
C40 C39 C38 120.8(2)
C41 C40 C39 119.0(2)
C41 C40 H40 120.5
C39 C40 H40 120.5
C40 C41 C42 119.6(3)
C40 C41 H41 120.2
C42 C41 H41 120.2
C41 C42 C43 119.6(3)
C41 C42 H42 120.2
C43 C42 H42 120.2
N8 C43 C42 121.1(2)
N8 C43 C45 116.3(2)
C42 C43 C45 122.6(2)
C45 C44 H44A 109.5
C45 C44 H44B 109.5
H44A C44 H44B 109.5
C45 C44 H44C 109.5
H44A C44 H44C 109.5
H44B C44 H44C 109.5
N9 C45 C43 114.4(2)
N9 C45 C44 122.5(2)
C43 C45 C44 123.1(2)
O10 C46 N10 128.2(2)
O10 C46 O11 120.5(2)
N10 C46 O11 111.3(2)
O11 C47 C48 106.8(2)
O11 C47 H47A 110.4
C48 C47 H47A 110.4
O11 C47 H47B 110.4
C48 C47 H47B 110.4
H47A C47 H47B 108.6
C49 C48 C53 117.4(2)
C49 C48 C47 120.7(3)
C53 C48 C47 121.9(3)
C48 C49 C50 122.1(3)
C48 C49 H49 118.9
C50 C49 H49 118.9
C51 C50 C49 119.2(3)
C51 C50 H50 120.4
C49 C50 H50 120.4
C50 C51 O12 124.0(2)
C50 C51 C52 119.7(2)
O12 C51 C52 116.3(2)
C53 C52 C51 120.2(3)
C53 C52 H52 119.9
C51 C52 H52 119.9
C52 C53 C48 121.4(3)
C52 C53 H53 119.3
C48 C53 H53 119.3
O12 C54 H54A 109.5
O12 C54 H54B 109.5
H54A C54 H54B 109.5
O12 C54 H54C 109.5
H54A C54 H54C 109.5
H54B C54 H54C 109.5
C9 N1 N2 107.3(2)
C11 N2 N1 121.2(2)
C11 N2 Ni1 121.96(17)
N1 N2 Ni1 116.83(15)
C12 N3 C16 118.7(2)
C12 N3 Ni1 104.04(15)
C16 N3 Ni1 120.37(16)
C12 N3 Ni2 124.42(16)
C16 N3 Ni2 103.11(15)
Ni1 N3 Ni2 81.76(7)
C18 N4 N5 120.5(2)
C18 N4 Ni2 122.05(18)
N5 N4 Ni2 117.46(16)
C19 N5 N4 106.3(2)
C36 N6 N7 107.0(2)
C38 N7 N6 120.5(2)
C38 N7 Ni1 121.72(18)
N6 N7 Ni1 117.79(15)
C43 N8 C39 118.6(2)
C43 N8 Ni2 106.19(16)
C39 N8 Ni2 127.16(17)
C43 N8 Ni1 119.71(16)
C39 N8 Ni1 99.14(15)
Ni2 N8 Ni1 80.16(7)
C45 N9 N10 119.7(2)
C45 N9 Ni2 122.93(18)
N10 N9 Ni2 117.33(16)
C46 N10 N9 107.5(2)
C2 O1 C1 116.9(3)
C9 O2 C8 117.3(2)
C9 O3 Ni1 107.98(16)
C19 O4 Ni2 108.37(16)
C19 O5 C20 116.4(2)
C24 O6 C27 117.1(3)
C29 O7 C28 117.6(2)
C36 O8 C35 118.4(2)
C36 O9 Ni1 107.92(16)
C46 O10 Ni2 107.75(16)
C46 O11 C47 116.4(2)
C51 O12 C54 115.9(2)
N7 Ni1 N2 175.37(9)
N7 Ni1 O3 99.02(8)
N2 Ni1 O3 78.95(8)
N7 Ni1 O9 78.53(8)
N2 Ni1 O9 105.99(8)
O3 Ni1 O9 105.76(7)
N7 Ni1 N3 105.18(8)
N2 Ni1 N3 76.58(8)
O3 Ni1 N3 155.38(7)
O9 Ni1 N3 83.70(7)
N7 Ni1 N8 75.96(8)
N2 Ni1 N8 99.59(8)
O3 Ni1 N8 82.61(7)
O9 Ni1 N8 154.13(7)
N3 Ni1 N8 98.81(8)
N7 Ni1 Ni2 87.64(6)
N2 Ni1 Ni2 90.36(6)
O3 Ni1 Ni2 128.09(5)
O9 Ni1 Ni2 125.92(5)
N3 Ni1 Ni2 49.94(5)
N8 Ni1 Ni2 49.03(5)
N9 Ni2 N4 176.99(9)
N9 Ni2 O4 104.59(8)
N4 Ni2 O4 78.41(8)
N9 Ni2 O10 78.61(8)
N4 Ni2 O10 100.72(8)
O4 Ni2 O10 101.27(7)
N9 Ni2 N8 75.81(8)
N4 Ni2 N8 104.72(8)
O4 Ni2 N8 87.21(7)
O10 Ni2 N8 154.34(7)
N9 Ni2 N3 100.65(8)
N4 Ni2 N3 76.35(8)
O4 Ni2 N3 154.77(7)
O10 Ni2 N3 83.71(7)
N8 Ni2 N3 98.95(8)
N9 Ni2 Ni1 90.80(6)
N4 Ni2 Ni1 87.33(6)
O4 Ni2 Ni1 130.35(5)
O10 Ni2 Ni1 128.17(5)
N8 Ni2 Ni1 50.80(5)
N3 Ni2 Ni1 48.30(5)

loop_
_geom_bond_atom_site_label_1
_geom_bond_atom_site_label_2
_geom_bond_distance
C1 O1 1.439(5)
C1 H1A 0.96
C1 H1B 0.96
C1 H1C 0.96
C2 O1 1.368(3)
C2 C7 1.382(5)
C2 C3 1.386(4)
C3 C4 1.389(4)
C3 H3 0.93
C4 C5 1.380(4)
C4 H4 0.93
C5 C6 1.390(4)
C5 C8 1.495(4)
C6 C7 1.394(4)
C6 H6 0.93
C7 H7 0.93
C8 O2 1.456(3)
C8 H8A 0.97
C8 H8B 0.97
C9 O3 1.274(3)
C9 N1 1.327(3)
C9 O2 1.345(3)
C10 C11 1.487(3)
C10 H10A 0.96
C10 H10B 0.96
C10 H10C 0.96
C11 N2 1.290(3)
C11 C12 1.471(3)
C12 N3 1.356(3)
C12 C13 1.389(3)
C13 C14 1.378(4)
C13 H13 0.93
C14 C15 1.374(4)
C14 H14 0.93
C15 C16 1.391(4)
C15 H15 0.93
C16 N3 1.362(3)
C16 C18 1.475(3)
C17 C18 1.498(3)
C17 H17A 0.96
C17 H17B 0.96
C17 H17C 0.96
C18 N4 1.291(3)
C19 O4 1.260(3)
C19 N5 1.339(3)
C19 O5 1.350(3)
C20 O5 1.460(3)
C20 C21 1.504(4)
C20 H20A 0.97
C20 H20B 0.97
C21 C22 1.386(4)
C21 C26 1.393(4)
C22 C23 1.373(4)
C22 H22 0.93
C23 C24 1.394(4)
C23 H23 0.93
C24 O6 1.376(3)
C24 C25 1.382(4)
C25 C26 1.376(4)
C25 H25 0.93
C26 H26 0.93
C27 O6 1.416(4)
C27 H27A 0.96
C27 H27B 0.96
C27 H27C 0.96
C28 O7 1.419(4)
C28 H28A 0.96
C28 H28B 0.96
C28 H28C 0.96
C29 O7 1.358(3)
C29 C34 1.385(4)
C29 C30 1.400(4)
C30 C31 1.381(4)
C30 H30 0.93
C31 C32 1.401(4)
C31 H31 0.93
C32 C33 1.390(4)
C32 C35 1.481(4)
C33 C34 1.386(4)
C33 H33 0.93
C34 H34 0.93
C35 O8 1.458(3)
C35 H35A 0.97
C35 H35B 0.97
C36 O9 1.275(3)
C36 N6 1.323(3)
C36 O8 1.349(3)
C37 C38 1.489(3)
C37 H37A 0.96
C37 H37B 0.96
C37 H37C 0.96
C38 N7 1.292(3)
C38 C39 1.464(4)
C39 N8 1.363(3)
C39 C40 1.385(3)
C40 C41 1.377(4)
C40 H40 0.93
C41 C42 1.378(4)
C41 H41 0.93
C42 C43 1.388(4)
C42 H42 0.93
C43 N8 1.361(3)
C43 C45 1.465(4)
C44 C45 1.506(3)
C44 H44A 0.96
C44 H44B 0.96
C44 H44C 0.96
C45 N9 1.287(3)
C46 O10 1.261(3)
C46 N10 1.338(3)
C46 O11 1.344(3)
C47 O11 1.451(3)
C47 C48 1.497(4)
C47 H47A 0.97
C47 H47B 0.97
C48 C49 1.375(4)
C48 C53 1.391(4)
C49 C50 1.388(4)
C49 H49 0.93
C50 C51 1.378(4)
C50 H50 0.93
C51 O12 1.381(3)
C51 C52 1.382(4)
C52 C53 1.371(4)
C52 H52 0.93
C53 H53 0.93
C54 O12 1.424(3)
C54 H54A 0.96
C54 H54B 0.96
C54 H54C 0.96
N1 N2 1.385(3)
N2 Ni1 1.962(2)
N3 Ni1 2.264(2)
N3 Ni2 2.320(2)
N4 N5 1.378(3)
N4 Ni2 1.971(2)
N6 N7 1.381(3)
N7 Ni1 1.954(2)
N8 Ni2 2.299(2)
N8 Ni1 2.360(2)
N9 N10 1.370(3)
N9 Ni2 1.966(2)
O3 Ni1 2.0381(17)
O4 Ni2 2.0360(17)
O9 Ni1 2.0468(18)
O10 Ni2 2.0573(17)
Ni1 Ni2 3.0002(8)

loop_
_geom_hbond_atom_site_label_D
_geom_hbond_atom_site_label_H
_geom_hbond_atom_site_label_A
_geom_hbond_distance_DH
_geom_hbond_distance_HA
_geom_hbond_distance_DA
_geom_hbond_angle_DHA
_geom_hbond_site_symmetry_A
C10 H10A N1 0.96 2.44 2.851(3) 105.5 .
C13 H13 O9 0.93 2.51 3.395(3) 158.9 2_756
C17 H17A N5 0.96 2.5 2.841(4) 101 .
C26 H26 O4 0.93 2.54 3.421(4) 158.9 2_767
C27 H27C O3 0.96 2.39 3.299(4) 158.7 2_757
C35 H35B N6 0.97 2.23 2.668(4) 105.9 .
C37 H37A N6 0.96 2.5 2.838(4) 100.4 .
C42 H42 O7 0.93 2.37 3.264(4) 162.4 1_666

loop_
_geom_torsion_atom_site_label_1
_geom_torsion_atom_site_label_2
_geom_torsion_atom_site_label_3
_geom_torsion_atom_site_label_4
_geom_torsion
O1 C2 C3 C4 178.7(3)
C7 C2 C3 C4 -1.5(4)
C2 C3 C4 C5 -0.1(4)
C3 C4 C5 C6 1.7(4)
C3 C4 C5 C8 -175.9(2)
C4 C5 C6 C7 -1.7(4)
C8 C5 C6 C7 175.9(2)
O1 C2 C7 C6 -178.7(2)
C3 C2 C7 C6 1.5(4)
C5 C6 C7 C2 0.1(4)
C4 C5 C8 O2 71.8(3)
C6 C5 C8 O2 -105.7(3)
N2 C11 C12 N3 28.4(3)
C10 C11 C12 N3 -155.3(2)
N2 C11 C12 C13 -144.1(2)
C10 C11 C12 C13 32.2(4)
N3 C12 C13 C14 -6.3(4)
C11 C12 C13 C14 165.8(2)
C12 C13 C14 C15 3.0(4)
C13 C14 C15 C16 2.8(4)
C14 C15 C16 N3 -5.8(4)
C14 C15 C16 C18 169.7(3)
N3 C16 C18 N4 28.1(3)
C15 C16 C18 N4 -147.6(3)
N3 C16 C18 C17 -155.2(2)
C15 C16 C18 C17 29.1(4)
O5 C20 C21 C22 -50.9(3)
O5 C20 C21 C26 131.1(3)
C26 C21 C22 C23 1.7(4)
C20 C21 C22 C23 -176.4(2)
C21 C22 C23 C24 0.3(4)
C22 C23 C24 O6 177.9(3)
C22 C23 C24 C25 -2.1(4)
O6 C24 C25 C26 -178.0(3)
C23 C24 C25 C26 2.0(4)
C24 C25 C26 C21 0.0(4)
C22 C21 C26 C25 -1.8(4)
C20 C21 C26 C25 176.3(3)
O7 C29 C30 C31 -178.0(3)
C34 C29 C30 C31 0.9(5)
C29 C30 C31 C32 -1.0(5)
C30 C31 C32 C33 0.2(5)
C30 C31 C32 C35 176.6(3)
C31 C32 C33 C34 0.7(4)
C35 C32 C33 C34 -175.6(3)
O7 C29 C34 C33 179.0(3)
C30 C29 C34 C33 0.0(5)
C32 C33 C34 C29 -0.8(4)
C33 C32 C35 O8 -126.8(3)
C31 C32 C35 O8 57.0(4)
N7 C38 C39 N8 33.9(3)
C37 C38 C39 N8 -150.9(3)
N7 C38 C39 C40 -137.1(3)
C37 C38 C39 C40 38.0(4)
N8 C39 C40 C41 -4.1(4)
C38 C39 C40 C41 166.5(2)
C39 C40 C41 C42 2.8(4)
C40 C41 C42 C43 1.4(4)
C41 C42 C43 N8 -4.8(4)
C41 C42 C43 C45 172.3(2)
N8 C43 C45 N9 20.4(3)
C42 C43 C45 N9 -156.8(2)
N8 C43 C45 C44 -160.6(2)
C42 C43 C45 C44 22.1(4)
O11 C47 C48 C49 90.7(3)
O11 C47 C48 C53 -89.9(3)
C53 C48 C49 C50 -0.7(4)
C47 C48 C49 C50 178.7(2)
C48 C49 C50 C51 -0.3(4)
C49 C50 C51 O12 -179.1(2)
C49 C50 C51 C52 1.4(4)
C50 C51 C52 C53 -1.7(4)
O12 C51 C52 C53 178.9(3)
C51 C52 C53 C48 0.7(5)
C49 C48 C53 C52 0.5(4)
C47 C48 C53 C52 -178.9(3)
O3 C9 N1 N2 0.0(4)
O2 C9 N1 N2 179.6(2)
C12 C11 N2 N1 176.6(2)
C10 C11 N2 N1 0.4(4)
C12 C11 N2 Ni1 -6.1(3)
C10 C11 N2 Ni1 177.60(19)
C9 N1 N2 C11 -175.3(2)
C9 N1 N2 Ni1 7.3(2)
C13 C12 N3 C16 3.4(4)
C11 C12 N3 C16 -169.0(2)
C13 C12 N3 Ni1 140.4(2)
C11 C12 N3 Ni1 -32.0(2)
C13 C12 N3 Ni2 -130.0(2)
C11 C12 N3 Ni2 57.5(3)
C15 C16 N3 C12 2.7(4)
C18 C16 N3 C12 -173.0(2)
C15 C16 N3 Ni1 -127.2(2)
C18 C16 N3 Ni1 57.1(3)
C15 C16 N3 Ni2 144.8(2)
C18 C16 N3 Ni2 -30.9(2)
C16 C18 N4 N5 174.8(2)
C17 C18 N4 N5 -1.7(4)
C16 C18 N4 Ni2 -6.2(3)
C17 C18 N4 Ni2 177.2(2)
O4 C19 N5 N4 -1.0(4)
O5 C19 N5 N4 178.61(19)
C18 N4 N5 C19 -173.0(2)
Ni2 N4 N5 C19 8.0(2)
O9 C36 N6 N7 -0.2(4)
O8 C36 N6 N7 179.4(2)
C39 C38 N7 N6 174.7(2)
C37 C38 N7 N6 -0.4(4)
C39 C38 N7 Ni1 -3.7(3)
C37 C38 N7 Ni1 -178.7(2)
C36 N6 N7 C38 -171.9(2)
C36 N6 N7 Ni1 6.5(3)
C42 C43 N8 C39 3.6(4)
C45 C43 N8 C39 -173.7(2)
C42 C43 N8 Ni2 154.6(2)
C45 C43 N8 Ni2 -22.7(2)
C42 C43 N8 Ni1 -117.7(2)
C45 C43 N8 Ni1 65.1(3)
C40 C39 N8 C43 0.8(4)
C38 C39 N8 C43 -170.1(2)
C40 C39 N8 Ni2 -143.4(2)
C38 C39 N8 Ni2 45.7(3)
C40 C39 N8 Ni1 132.1(2)
C38 C39 N8 Ni1 -38.9(2)
C43 C45 N9 N10 178.5(2)
C44 C45 N9 N10 -0.5(4)
C43 C45 N9 Ni2 -4.9(3)
C44 C45 N9 Ni2 176.11(19)
O10 C46 N10 N9 -1.0(4)
O11 C46 N10 N9 179.44(19)
C45 N9 N10 C46 -176.7(2)
Ni2 N9 N10 C46 6.5(3)
C7 C2 O1 C1 172.6(3)
C3 C2 O1 C1 -7.6(4)
O3 C9 O2 C8 179.0(2)
N1 C9 O2 C8 -0.7(3)
C5 C8 O2 C9 179.3(2)
N1 C9 O3 Ni1 -6.6(3)
O2 C9 O3 Ni1 173.83(16)
N5 C19 O4 Ni2 -5.9(3)
O5 C19 O4 Ni2 174.54(18)
O4 C19 O5 C20 1.9(3)
N5 C19 O5 C20 -177.8(2)
C21 C20 O5 C19 -70.7(3)
C25 C24 O6 C27 173.0(3)
C23 C24 O6 C27 -7.0(4)
C34 C29 O7 C28 -178.5(3)
C30 C29 O7 C28 0.5(5)
O9 C36 O8 C35 179.1(2)
N6 C36 O8 C35 -0.5(4)
C32 C35 O8 C36 -138.5(3)
N6 C36 O9 Ni1 -5.5(3)
O8 C36 O9 Ni1 174.88(17)
N10 C46 O10 Ni2 -4.4(3)
O11 C46 O10 Ni2 175.15(19)
O10 C46 O11 C47 2.6(4)
N10 C46 O11 C47 -177.8(2)
C48 C47 O11 C46 -175.8(2)
C50 C51 O12 C54 12.3(4)
C52 C51 O12 C54 -168.3(2)
C38 N7 Ni1 O3 66.6(2)
N6 N7 Ni1 O3 -111.78(17)
C38 N7 Ni1 O9 171.0(2)
N6 N7 Ni1 O9 -7.40(17)
C38 N7 Ni1 N3 -108.8(2)
N6 N7 Ni1 N3 72.74(18)
C38 N7 Ni1 N8 -13.3(2)
N6 N7 Ni1 N8 168.24(19)
C38 N7 Ni1 Ni2 -61.6(2)
N6 N7 Ni1 Ni2 120.01(17)
C11 N2 Ni1 O3 174.2(2)
N1 N2 Ni1 O3 -8.46(16)
C11 N2 Ni1 O9 70.8(2)
N1 N2 Ni1 O9 -111.86(16)
C11 N2 Ni1 N3 -8.49(19)
N1 N2 Ni1 N3 168.85(18)
C11 N2 Ni1 N8 -105.4(2)
N1 N2 Ni1 N8 71.99(17)
C11 N2 Ni1 Ni2 -56.9(2)
N1 N2 Ni1 Ni2 120.40(16)
C9 O3 Ni1 N7 -168.30(16)
C9 O3 Ni1 N2 7.47(16)
C9 O3 Ni1 O9 111.16(16)
C9 O3 Ni1 N3 1.2(3)
C9 O3 Ni1 N8 -93.87(17)
C9 O3 Ni1 Ni2 -74.20(17)
C36 O9 Ni1 N7 6.38(16)
C36 O9 Ni1 N2 -174.61(16)
C36 O9 Ni1 O3 102.64(16)
C36 O9 Ni1 N3 -100.55(17)
C36 O9 Ni1 N8 -3.3(3)
C36 O9 Ni1 Ni2 -72.15(17)
C12 N3 Ni1 N7 -162.95(16)
C16 N3 Ni1 N7 -26.9(2)
Ni2 N3 Ni1 N7 73.51(8)
C12 N3 Ni1 N2 21.47(16)
C16 N3 Ni1 N2 157.5(2)
Ni2 N3 Ni1 N2 -102.07(8)
C12 N3 Ni1 O3 27.8(3)
C16 N3 Ni1 O3 163.87(18)
Ni2 N3 Ni1 O3 -95.71(17)
C12 N3 Ni1 O9 -86.68(16)
C16 N3 Ni1 O9 49.37(18)
Ni2 N3 Ni1 O9 149.79(7)
C12 N3 Ni1 N8 119.31(16)
C16 N3 Ni1 N8 -104.65(19)
Ni2 N3 Ni1 N8 -4.23(7)
C12 N3 Ni1 Ni2 123.54(17)
C16 N3 Ni1 Ni2 -100.42(19)
C43 N8 Ni1 N7 157.6(2)
C39 N8 Ni1 N7 27.11(15)
Ni2 N8 Ni1 N7 -99.26(8)
C43 N8 Ni1 N2 -21.1(2)
C39 N8 Ni1 N2 -151.58(15)
Ni2 N8 Ni1 N2 82.05(8)
C43 N8 Ni1 O3 56.35(19)
C39 N8 Ni1 O3 -74.16(15)
Ni2 N8 Ni1 O3 159.46(7)
C43 N8 Ni1 O9 167.45(17)
C39 N8 Ni1 O9 36.9(3)
Ni2 N8 Ni1 O9 -89.44(16)
C43 N8 Ni1 N3 -98.82(19)
C39 N8 Ni1 N3 130.66(15)
Ni2 N8 Ni1 N3 4.29(7)
C43 N8 Ni1 Ni2 -103.11(19)
C39 N8 Ni1 Ni2 126.37(17)
C45 N9 Ni2 O4 77.5(2)
N10 N9 Ni2 O4 -105.77(17)
C45 N9 Ni2 O10 176.4(2)
N10 N9 Ni2 O10 -6.94(16)
C45 N9 Ni2 N8 -5.7(2)
N10 N9 Ni2 N8 170.99(18)
C45 N9 Ni2 N3 -102.4(2)
N10 N9 Ni2 N3 74.34(18)
C45 N9 Ni2 Ni1 -54.8(2)
N10 N9 Ni2 Ni1 121.94(16)
C18 N4 Ni2 O4 172.2(2)
N5 N4 Ni2 O4 -8.85(16)
C18 N4 Ni2 O10 72.7(2)
N5 N4 Ni2 O10 -108.31(17)
C18 N4 Ni2 N8 -103.9(2)
N5 N4 Ni2 N8 75.10(17)
C18 N4 Ni2 N3 -8.0(2)
N5 N4 Ni2 N3 170.94(18)
C18 N4 Ni2 Ni1 -55.7(2)
N5 N4 Ni2 Ni1 123.31(16)
C19 O4 Ni2 N9 -172.90(17)
C19 O4 Ni2 N4 7.31(17)
C19 O4 Ni2 O10 106.09(17)
C19 O4 Ni2 N8 -98.34(17)
C19 O4 Ni2 N3 6.8(3)
C19 O4 Ni2 Ni1 -69.00(18)
C46 O10 Ni2 N9 5.63(16)
C46 O10 Ni2 N4 -171.38(17)
C46 O10 Ni2 O4 108.45(17)
C46 O10 Ni2 N8 1.0(3)
C46 O10 Ni2 N3 -96.59(17)
C46 O10 Ni2 Ni1 -76.31(17)
C43 N8 Ni2 N9 15.26(15)
C39 N8 Ni2 N9 162.9(2)
Ni1 N8 Ni2 N9 -102.99(8)
C43 N8 Ni2 N4 -167.80(16)
C39 N8 Ni2 N4 -20.1(2)
Ni1 N8 Ni2 N4 73.95(8)
C43 N8 Ni2 O4 -90.55(16)
C39 N8 Ni2 O4 57.1(2)
Ni1 N8 Ni2 O4 151.20(7)
C43 N8 Ni2 O10 20.0(3)
C39 N8 Ni2 O10 167.64(18)
Ni1 N8 Ni2 O10 -98.29(16)
C43 N8 Ni2 N3 114.07(16)
C39 N8 Ni2 N3 -98.3(2)
Ni1 N8 Ni2 N3 -4.19(7)
C43 N8 Ni2 Ni1 118.25(17)
C39 N8 Ni2 Ni1 -94.1(2)
C12 N3 Ni2 N9 -20.0(2)
C16 N3 Ni2 N9 -159.15(16)
Ni1 N3 Ni2 N9 81.46(8)
C12 N3 Ni2 N4 159.8(2)
C16 N3 Ni2 N4 20.64(15)
Ni1 N3 Ni2 N4 -98.75(8)
C12 N3 Ni2 O4 160.31(18)
C16 N3 Ni2 O4 21.1(3)
Ni1 N3 Ni2 O4 -98.27(16)
C12 N3 Ni2 O10 57.17(19)
C16 N3 Ni2 O10 -82.02(16)
Ni1 N3 Ni2 O10 158.59(7)
C12 N3 Ni2 N8 -97.1(2)
C16 N3 Ni2 N8 123.73(15)
Ni1 N3 Ni2 N8 4.35(7)
C12 N3 Ni2 Ni1 -101.4(2)
C16 N3 Ni2 Ni1 119.39(17)
N7 Ni1 Ni2 N9 144.26(9)
N2 Ni1 Ni2 N9 -31.57(9)
O3 Ni1 Ni2 N9 44.63(9)
O9 Ni1 Ni2 N9 -141.74(8)
N3 Ni1 Ni2 N9 -103.59(9)
N8 Ni1 Ni2 N9 70.87(9)
N7 Ni1 Ni2 N4 -38.10(9)
N2 Ni1 Ni2 N4 146.08(9)
O3 Ni1 Ni2 N4 -137.72(9)
O9 Ni1 Ni2 N4 35.91(9)
N3 Ni1 Ni2 N4 74.05(9)
N8 Ni1 Ni2 N4 -111.49(9)
N7 Ni1 Ni2 O4 34.23(9)
N2 Ni1 Ni2 O4 -141.59(9)
O3 Ni1 Ni2 O4 -65.39(9)
O9 Ni1 Ni2 O4 108.24(9)
N3 Ni1 Ni2 O4 146.38(10)
N8 Ni1 Ni2 O4 -39.16(10)
N7 Ni1 Ni2 O10 -139.64(9)
N2 Ni1 Ni2 O10 44.54(9)
O3 Ni1 Ni2 O10 120.74(9)
O9 Ni1 Ni2 O10 -65.63(9)
N3 Ni1 Ni2 O10 -27.49(9)
N8 Ni1 Ni2 O10 146.97(9)
N7 Ni1 Ni2 N8 73.39(9)
N2 Ni1 Ni2 N8 -102.43(9)
O3 Ni1 Ni2 N8 -26.23(9)
O9 Ni1 Ni2 N8 147.40(9)
N3 Ni1 Ni2 N8 -174.46(9)
N7 Ni1 Ni2 N3 -112.15(9)
N2 Ni1 Ni2 N3 72.03(9)
O3 Ni1 Ni2 N3 148.23(9)
O9 Ni1 Ni2 N3 -38.14(9)
N8 Ni1 Ni2 N3 174.46(9)

loop_
_platon_squeeze_void_nr
_platon_squeeze_void_average_x
_platon_squeeze_void_average_y
_platon_squeeze_void_average_z
_platon_squeeze_void_volume
_platon_squeeze_void_count_electrons
1 0.500 0.500 1.000 261.7 65.8
